data_1512341
loop_
_publ_author_name
'Liu, Xianglei'
'Ma, Xinna'
'Huang, Yunze'
'Gu, Zhenhua'

_publ_section_title
;
 Pd-Catalyzed Heck-Type Cascade Reactions withN-Tosyl Hydrazones: An
 Efficient Way to Alkenes via in Situ Generated Alkylpalladium
;
_journal_issue 18
_journal_name_full 'Organic Letters'
_journal_page_first 4814
_journal_paper_doi 10.1021/ol402210a
_journal_volume 15
_journal_year 2013
_chemical_formula_moiety 'C23 H25 N O2'
_chemical_formula_sum 'C23 H25 N O2'
_chemical_formula_weight 347.44
_chemical_name_systematic
; 
 ? 
;
_space_group_IT_number 14
_symmetry_cell_setting monoclinic
_symmetry_space_group_name_Hall '-P 2ybc'
_symmetry_space_group_name_H-M 'P 1 21/c 1'
_atom_sites_solution_hydrogens geom
_atom_sites_solution_primary direct
_atom_sites_solution_secondary difmap
_audit_creation_method SHELXL-97
_cell_angle_alpha 90.00
_cell_angle_beta 94.237(3)
_cell_angle_gamma 90.00
_cell_formula_units_Z 4
_cell_length_a 11.3190(4)
_cell_length_b 9.2780(4)
_cell_length_c 18.4667(7)
_cell_measurement_reflns_used 5391
_cell_measurement_temperature 291(2)
_cell_measurement_theta_max 69.9345
_cell_measurement_theta_min 3.9128
_cell_volume 1934.03(13)
_computing_cell_refinement SMART
_computing_data_collection 'SMART (Bruker, 2000)'
_computing_data_reduction 'SAINT (Bruker, 2000)'
_computing_molecular_graphics SHELXTL
_computing_publication_material SHELXTL
_computing_structure_refinement SHELXTL
_computing_structure_solution 'SHELXTL (Bruker, 2000)'
_diffrn_ambient_temperature 293(2)
_diffrn_measured_fraction_theta_full 0.967
_diffrn_measured_fraction_theta_max 0.967
_diffrn_measurement_device_type 'Xcalibur, Sapphire3, Gemini ultra'
_diffrn_radiation_monochromator mirror
_diffrn_radiation_source 'Enhance Ultra (Cu) X-ray Source'
_diffrn_radiation_type 'Cu K\a'
_diffrn_radiation_wavelength 1.5418
_diffrn_reflns_av_R_equivalents 0.0227
_diffrn_reflns_av_unetI/netI 0.0176
_diffrn_reflns_limit_h_max 13
_diffrn_reflns_limit_h_min -13
_diffrn_reflns_limit_k_max 10
_diffrn_reflns_limit_k_min -10
_diffrn_reflns_limit_l_max 21
_diffrn_reflns_limit_l_min -21
_diffrn_reflns_number 13860
_diffrn_reflns_theta_full 64.99
_diffrn_reflns_theta_max 64.99
_diffrn_reflns_theta_min 3.92
_exptl_absorpt_coefficient_mu 0.593
_exptl_absorpt_correction_T_max 0.855
_exptl_absorpt_correction_T_min 0.826
_exptl_absorpt_correction_type multi-scan
_exptl_absorpt_process_details 'SADABS(Bruker, 2000)'
_exptl_crystal_colour colorless
_exptl_crystal_density_diffrn 1.193
_exptl_crystal_density_method 'not measured'
_exptl_crystal_description block
_exptl_crystal_F_000 744
_exptl_crystal_size_max 0.32
_exptl_crystal_size_mid 0.31
_exptl_crystal_size_min 0.27
_refine_diff_density_max 0.576
_refine_diff_density_min -0.278
_refine_diff_density_rms 0.041
_refine_ls_extinction_method none
_refine_ls_goodness_of_fit_ref 1.030
_refine_ls_hydrogen_treatment constr
_refine_ls_matrix_type full
_refine_ls_number_parameters 238
_refine_ls_number_reflns 3181
_refine_ls_number_restraints 31
_refine_ls_restrained_S_all 1.041
_refine_ls_R_factor_all 0.1065
_refine_ls_R_factor_gt 0.0908
_refine_ls_shift/su_max 0.000
_refine_ls_shift/su_mean 0.000
_refine_ls_structure_factor_coef Fsqd
_refine_ls_weighting_details 'calc w=1/[\s^2^(Fo^2^)+(0.0339P)^2^+2.4887P] where P=(Fo^2^+2Fc^2^)/3'
_refine_ls_weighting_scheme calc
_refine_ls_wR_factor_gt 0.1716
_refine_ls_wR_factor_ref 0.1808
_reflns_number_gt 2535
_reflns_number_total 3181
_reflns_threshold_expression >2sigma(I)
_cod_data_source_file ol402210a_si_002.cif
_cod_data_source_block x
_cod_depositor_comments
;
The following automatic conversions were performed:

'_symmetry_cell_setting' value 'Monoclinic' changed to 'monoclinic'
according to /home/saulius/struct/CIF-dictionaries/cif_core.dic
dictionary named 'cif_core.dic' version 2.4.2 from 2011-04-26.

Automatic conversion script
Id: cif_fix_values 1891 2012-01-12 08:04:46Z andrius 
;
_cod_original_sg_symbol_H-M 'P 21/c'
_cod_database_code 1512341

loop_
_symmetry_equiv_pos_as_xyz
'x, y, z'
'-x, y+1/2, -z+1/2'
'-x, -y, -z'
'x, -y-1/2, z-1/2'

loop_
_atom_site_label
_atom_site_type_symbol
_atom_site_fract_x
_atom_site_fract_y
_atom_site_fract_z
_atom_site_U_iso_or_equiv
_atom_site_adp_type
_atom_site_occupancy
_atom_site_symmetry_multiplicity
_atom_site_calc_flag
_atom_site_refinement_flags
C1 C 0.5109(6) 0.4579(7) 0.2869(3) 0.141(2) Uani 1 1 d .
H1A H 0.4556 0.5364 0.2816 0.212 Uiso 1 1 calc R
H1B H 0.5486 0.4454 0.2425 0.212 Uiso 1 1 calc R
H1C H 0.5696 0.4787 0.3256 0.212 Uiso 1 1 calc R
C2 C 0.3905(3) 0.3287(5) 0.36525(19) 0.0718(10) Uani 1 1 d .
C3 C 0.3909(3) 0.4380(4) 0.4133(2) 0.0769(10) Uani 1 1 d .
H3 H 0.4326 0.5220 0.4048 0.092 Uiso 1 1 calc R
C4 C 0.3298(3) 0.4264(5) 0.4753(2) 0.0809(11) Uani 1 1 d .
H4 H 0.3322 0.5034 0.5076 0.097 Uiso 1 1 calc R
C5 C 0.2665(3) 0.3073(6) 0.4908(2) 0.0839(11) Uani 1 1 d U
C6 C 0.2663(3) 0.1971(5) 0.4419(2) 0.0893(12) Uani 1 1 d U
H6 H 0.2245 0.1135 0.4507 0.107 Uiso 1 1 calc R
C7 C 0.3269(3) 0.2062(5) 0.3790(2) 0.0864(12) Uani 1 1 d .
H7 H 0.3245 0.1298 0.3463 0.104 Uiso 1 1 calc R
C8 C 0.1981(3) 0.3113(7) 0.5573(2) 0.1057(15) Uani 1 1 d U
H8 H 0.1917 0.4030 0.5770 0.127 Uiso 1 1 calc R
C9 C 0.1513(4) 0.2220(7) 0.5892(2) 0.1077(15) Uani 1 1 d U
H9 H 0.1618 0.1311 0.5694 0.129 Uiso 1 1 calc R
C10 C 0.0773(3) 0.2157(6) 0.65474(19) 0.0910(13) Uani 1 1 d U
C11 C 0.1495(4) 0.1380(6) 0.7163(2) 0.1067(15) Uani 1 1 d .
H11A H 0.2202 0.1920 0.7295 0.160 Uiso 1 1 calc R
H11B H 0.1705 0.0435 0.7004 0.160 Uiso 1 1 calc R
H11C H 0.1032 0.1299 0.7576 0.160 Uiso 1 1 calc R
C12 C 0.0318(4) 0.3604(5) 0.6748(2) 0.0876(12) Uani 1 1 d .
H12A H 0.0063 0.3594 0.7238 0.105 Uiso 1 1 calc R
H12B H 0.0926 0.4333 0.6717 0.105 Uiso 1 1 calc R
C13 C -0.0702(3) 0.3892(4) 0.62099(19) 0.0767(10) Uani 1 1 d .
H13A H -0.0436 0.4413 0.5796 0.092 Uiso 1 1 calc R
H13B H -0.1292 0.4472 0.6430 0.092 Uiso 1 1 calc R
C14 C -0.1241(3) 0.2418(4) 0.59615(17) 0.0649(9) Uani 1 1 d .
C15 C -0.0374(3) 0.1278(5) 0.6298(2) 0.0830(12) Uani 1 1 d .
H15A H -0.0202 0.0553 0.5942 0.100 Uiso 1 1 calc R
H15B H -0.0698 0.0808 0.6708 0.100 Uiso 1 1 calc R
C16 C -0.2455(3) 0.2172(5) 0.6254(2) 0.0782(10) Uani 1 1 d .
C17 C -0.4519(3) 0.1645(5) 0.5768(3) 0.1057(15) Uani 1 1 d .
H17A H -0.4714 0.0672 0.5629 0.159 Uiso 1 1 calc R
H17B H -0.4988 0.2300 0.5465 0.159 Uiso 1 1 calc R
H17C H -0.4680 0.1792 0.6266 0.159 Uiso 1 1 calc R
C18 C -0.2744(3) 0.1999(4) 0.50238(19) 0.0664(9) Uani 1 1 d .
C19 C -0.3286(4) 0.1880(4) 0.4326(2) 0.0843(12) Uani 1 1 d .
H19 H -0.4089 0.1671 0.4248 0.101 Uiso 1 1 calc R
C20 C -0.2584(5) 0.2084(5) 0.3755(2) 0.0940(13) Uani 1 1 d .
H20 H -0.2923 0.2020 0.3281 0.113 Uiso 1 1 calc R
C21 C -0.1412(4) 0.2377(5) 0.3869(2) 0.0888(12) Uani 1 1 d .
H21 H -0.0959 0.2499 0.3473 0.107 Uiso 1 1 calc R
C22 C -0.0875(3) 0.2499(4) 0.45707(18) 0.0748(10) Uani 1 1 d .
H22 H -0.0072 0.2711 0.4644 0.090 Uiso 1 1 calc R
C23 C -0.1547(3) 0.2302(4) 0.51504(17) 0.0609(8) Uani 1 1 d .
N1 N -0.3266(2) 0.1905(3) 0.56847(17) 0.0744(8) Uani 1 1 d .
O1 O 0.4493(3) 0.3287(4) 0.30323(15) 0.1015(10) Uani 1 1 d .
O2 O -0.2678(2) 0.2190(4) 0.68883(16) 0.1104(11) Uani 1 1 d .

loop_
_atom_site_aniso_label
_atom_site_aniso_U_11
_atom_site_aniso_U_22
_atom_site_aniso_U_33
_atom_site_aniso_U_23
_atom_site_aniso_U_13
_atom_site_aniso_U_12
C1 0.150(5) 0.162(6) 0.120(4) 0.030(4) 0.067(4) -0.003(4)
C2 0.0591(19) 0.086(3) 0.070(2) 0.002(2) 0.0019(16) 0.0103(19)
C3 0.075(2) 0.068(2) 0.089(3) 0.005(2) 0.0145(19) 0.0065(19)
C4 0.071(2) 0.088(3) 0.085(3) -0.005(2) 0.0082(19) 0.013(2)
C5 0.0539(19) 0.119(3) 0.077(2) 0.016(2) -0.0064(16) -0.001(2)
C6 0.066(2) 0.102(3) 0.097(3) 0.023(2) -0.010(2) -0.021(2)
C7 0.079(2) 0.080(3) 0.097(3) -0.011(2) -0.018(2) 0.005(2)
C8 0.066(2) 0.162(4) 0.088(3) 0.024(3) -0.0079(18) -0.009(3)
C9 0.070(2) 0.176(5) 0.076(2) 0.008(3) -0.0028(18) -0.002(3)
C10 0.0568(19) 0.155(4) 0.0588(19) -0.026(2) -0.0097(15) 0.014(2)
C11 0.103(3) 0.128(4) 0.085(3) 0.006(3) -0.018(2) 0.006(3)
C12 0.086(3) 0.101(3) 0.073(2) 0.006(2) -0.008(2) -0.019(2)
C13 0.070(2) 0.090(3) 0.071(2) -0.019(2) 0.0077(17) -0.013(2)
C14 0.0580(18) 0.077(2) 0.0585(18) -0.0010(17) -0.0025(14) -0.0056(17)
C15 0.069(2) 0.100(3) 0.077(2) 0.022(2) -0.0082(18) 0.000(2)
C16 0.068(2) 0.093(3) 0.074(2) 0.003(2) 0.0064(18) -0.008(2)
C17 0.061(2) 0.103(4) 0.151(4) 0.012(3) -0.008(2) -0.016(2)
C18 0.071(2) 0.054(2) 0.072(2) -0.0018(16) -0.0104(17) 0.0025(16)
C19 0.086(3) 0.064(2) 0.096(3) -0.007(2) -0.035(2) 0.002(2)
C20 0.130(4) 0.077(3) 0.069(3) -0.008(2) -0.025(3) 0.013(3)
C21 0.118(3) 0.085(3) 0.063(2) -0.004(2) 0.001(2) 0.016(3)
C22 0.083(2) 0.079(3) 0.062(2) -0.0010(18) 0.0014(17) 0.005(2)
C23 0.0644(19) 0.055(2) 0.0622(19) -0.0021(15) -0.0070(15) 0.0052(15)
N1 0.0537(15) 0.076(2) 0.091(2) 0.0005(17) -0.0067(14) -0.0063(14)
O1 0.0935(19) 0.131(3) 0.0824(18) -0.0044(18) 0.0233(15) 0.0100(19)
O2 0.0858(19) 0.168(3) 0.0790(18) 0.005(2) 0.0189(14) -0.020(2)

loop_
_atom_type_symbol
_atom_type_description
_atom_type_scat_dispersion_real
_atom_type_scat_dispersion_imag
_atom_type_scat_source
C C 0.0181 0.0091 'International Tables Vol C Tables 4.2.6.8 and 6.1.1.4'
N N 0.0311 0.0180 'International Tables Vol C Tables 4.2.6.8 and 6.1.1.4'
O O 0.0492 0.0322 'International Tables Vol C Tables 4.2.6.8 and 6.1.1.4'
H H 0.0000 0.0000 'International Tables Vol C Tables 4.2.6.8 and 6.1.1.4'

loop_
_geom_angle_atom_site_label_1
_geom_angle_atom_site_label_2
_geom_angle_atom_site_label_3
_geom_angle
O1 C1 H1A 109.5
O1 C1 H1B 109.5
H1A C1 H1B 109.5
O1 C1 H1C 109.5
H1A C1 H1C 109.5
H1B C1 H1C 109.5
C3 C2 O1 125.0(4)
C3 C2 C7 118.5(4)
O1 C2 C7 116.5(4)
C2 C3 C4 120.5(4)
C2 C3 H3 119.7
C4 C3 H3 119.7
C5 C4 C3 122.8(4)
C5 C4 H4 118.6
C3 C4 H4 118.6
C4 C5 C6 116.3(4)
C4 C5 C8 117.7(5)
C6 C5 C8 125.8(4)
C5 C6 C7 122.0(4)
C5 C6 H6 119.0
C7 C6 H6 119.0
C2 C7 C6 119.9(4)
C2 C7 H7 120.1
C6 C7 H7 120.1
C9 C8 C5 132.6(6)
C9 C8 H8 113.7
C5 C8 H8 113.7
C8 C9 C10 136.5(6)
C8 C9 H9 111.8
C10 C9 H9 111.8
C12 C10 C9 112.5(5)
C12 C10 C11 114.4(3)
C9 C10 C11 108.3(3)
C12 C10 C15 104.3(3)
C9 C10 C15 106.1(3)
C11 C10 C15 110.9(4)
C10 C11 H11A 109.5
C10 C11 H11B 109.5
H11A C11 H11B 109.5
C10 C11 H11C 109.5
H11A C11 H11C 109.5
H11B C11 H11C 109.5
C13 C12 C10 105.1(3)
C13 C12 H12A 110.7
C10 C12 H12A 110.7
C13 C12 H12B 110.7
C10 C12 H12B 110.7
H12A C12 H12B 108.8
C12 C13 C14 107.9(3)
C12 C13 H13A 110.1
C14 C13 H13A 110.1
C12 C13 H13B 110.1
C14 C13 H13B 110.1
H13A C13 H13B 108.4
C23 C14 C16 101.1(3)
C23 C14 C15 116.2(3)
C16 C14 C15 108.5(3)
C23 C14 C13 114.2(3)
C16 C14 C13 111.7(3)
C15 C14 C13 105.1(3)
C14 C15 C10 104.4(3)
C14 C15 H15A 110.9
C10 C15 H15A 110.9
C14 C15 H15B 110.9
C10 C15 H15B 110.9
H15A C15 H15B 108.9
O2 C16 N1 124.7(3)
O2 C16 C14 126.4(3)
N1 C16 C14 109.0(3)
N1 C17 H17A 109.5
N1 C17 H17B 109.5
H17A C17 H17B 109.5
N1 C17 H17C 109.5
H17A C17 H17C 109.5
H17B C17 H17C 109.5
C23 C18 C19 122.1(4)
C23 C18 N1 109.6(3)
C19 C18 N1 128.2(4)
C20 C19 C18 117.3(4)
C20 C19 H19 121.4
C18 C19 H19 121.4
C21 C20 C19 121.4(4)
C21 C20 H20 119.3
C19 C20 H20 119.3
C20 C21 C22 121.0(4)
C20 C21 H21 119.5
C22 C21 H21 119.5
C23 C22 C21 119.0(4)
C23 C22 H22 120.5
C21 C22 H22 120.5
C22 C23 C18 119.2(3)
C22 C23 C14 131.5(3)
C18 C23 C14 109.3(3)
C16 N1 C18 111.0(3)
C16 N1 C17 123.5(3)
C18 N1 C17 125.5(3)
C2 O1 C1 116.8(4)

loop_
_geom_bond_atom_site_label_1
_geom_bond_atom_site_label_2
_geom_bond_distance
C1 O1 1.430(6)
C1 H1A 0.9600
C1 H1B 0.9600
C1 H1C 0.9600
C2 C3 1.348(5)
C2 O1 1.366(4)
C2 C7 1.378(5)
C3 C4 1.384(5)
C3 H3 0.9300
C4 C5 1.360(6)
C4 H4 0.9300
C5 C6 1.364(6)
C5 C8 1.500(6)
C6 C7 1.395(6)
C6 H6 0.9300
C7 H7 0.9300
C8 C9 1.165(6)
C8 H8 0.9300
C9 C10 1.524(5)
C9 H9 0.9300
C10 C12 1.494(6)
C10 C11 1.531(6)
C10 C15 1.572(5)
C11 H11A 0.9600
C11 H11B 0.9600
C11 H11C 0.9600
C12 C13 1.491(5)
C12 H12A 0.9700
C12 H12B 0.9700
C13 C14 1.553(5)
C13 H13A 0.9700
C13 H13B 0.9700
C14 C23 1.516(4)
C14 C16 1.530(5)
C14 C15 1.542(5)
C15 H15A 0.9700
C15 H15B 0.9700
C16 O2 1.217(4)
C16 N1 1.365(4)
C17 N1 1.459(4)
C17 H17A 0.9600
C17 H17B 0.9600
C17 H17C 0.9600
C18 C23 1.387(4)
C18 C19 1.390(5)
C18 N1 1.397(4)
C19 C20 1.380(6)
C19 H19 0.9300
C20 C21 1.355(6)
C20 H20 0.9300
C21 C22 1.395(5)
C21 H21 0.9300
C22 C23 1.371(5)
C22 H22 0.9300

loop_
_geom_torsion_atom_site_label_1
_geom_torsion_atom_site_label_2
_geom_torsion_atom_site_label_3
_geom_torsion_atom_site_label_4
_geom_torsion
O1 C2 C3 C4 -179.0(3)
C7 C2 C3 C4 0.6(5)
C2 C3 C4 C5 -0.4(6)
C3 C4 C5 C6 0.3(6)
C3 C4 C5 C8 -176.3(3)
C4 C5 C6 C7 -0.4(6)
C8 C5 C6 C7 175.9(4)
C3 C2 C7 C6 -0.8(6)
O1 C2 C7 C6 178.9(3)
C5 C6 C7 C2 0.7(6)
C4 C5 C8 C9 -167.4(5)
C6 C5 C8 C9 16.3(8)
C5 C8 C9 C10 -177.6(4)
C8 C9 C10 C12 15.5(7)
C8 C9 C10 C11 -111.9(7)
C8 C9 C10 C15 129.0(6)
C9 C10 C12 C13 77.6(4)
C11 C10 C12 C13 -158.3(4)
C15 C10 C12 C13 -36.9(4)
C10 C12 C13 C14 28.3(4)
C12 C13 C14 C23 -136.4(3)
C12 C13 C14 C16 109.6(3)
C12 C13 C14 C15 -7.9(4)
C23 C14 C15 C10 113.0(3)
C16 C14 C15 C10 -134.0(3)
C13 C14 C15 C10 -14.3(4)
C12 C10 C15 C14 31.7(4)
C9 C10 C15 C14 -87.3(4)
C11 C10 C15 C14 155.4(3)
C23 C14 C16 O2 -178.5(4)
C15 C14 C16 O2 58.8(6)
C13 C14 C16 O2 -56.6(6)
C23 C14 C16 N1 2.3(4)
C15 C14 C16 N1 -120.4(4)
C13 C14 C16 N1 124.2(3)
C23 C18 C19 C20 -0.4(6)
N1 C18 C19 C20 176.9(4)
C18 C19 C20 C21 0.6(6)
C19 C20 C21 C22 -0.7(7)
C20 C21 C22 C23 0.7(6)
C21 C22 C23 C18 -0.5(5)
C21 C22 C23 C14 -177.3(4)
C19 C18 C23 C22 0.4(5)
N1 C18 C23 C22 -177.3(3)
C19 C18 C23 C14 177.8(3)
N1 C18 C23 C14 0.1(4)
C16 C14 C23 C22 175.6(4)
C15 C14 C23 C22 -67.2(5)
C13 C14 C23 C22 55.4(5)
C16 C14 C23 C18 -1.4(4)
C15 C14 C23 C18 115.8(3)
C13 C14 C23 C18 -121.6(3)
O2 C16 N1 C18 178.4(4)
C14 C16 N1 C18 -2.4(4)
O2 C16 N1 C17 1.8(7)
C14 C16 N1 C17 -179.0(4)
C23 C18 N1 C16 1.5(4)
C19 C18 N1 C16 -176.0(4)
C23 C18 N1 C17 178.0(4)
C19 C18 N1 C17 0.5(6)
C3 C2 O1 C1 -3.2(6)
C7 C2 O1 C1 177.2(4)
